data_2006839
loop_
_publ_author_name
'Meehan, Paul R.'
'Gregson, Richard M.'
'Glidewell, Christopher'
'Ferguson, George'

_publ_section_title
;
 Bis(4-methoxyphenylsulfonyl)methane: a Three-Dimensional Network
 Generated by Short C---H&#x00B7;&#x00B7;&#x00B7;O Hydrogen Bonds
;
_journal_issue 12
_journal_name_full 'Acta Crystallographica Section C'
_journal_page_first 1975
_journal_page_last 1978
_journal_paper_doi 10.1107/S0108270197011566
_journal_volume 53
_journal_year 1997
_chemical_formula_moiety 'C15 H16 O6 S2 '
_chemical_formula_sum 'C15 H16 O6 S2'
_chemical_formula_weight 356.40
_chemical_name_systematic
;
Bis(4-methoxyphenylsulfonyl)methane
;
_space_group_IT_number 15
_symmetry_cell_setting monoclinic
_symmetry_space_group_name_Hall '-C 2yc'
_symmetry_space_group_name_H-M 'C 1 2/c 1'
_cell_angle_alpha 90.00
_cell_angle_beta 117.76(2)
_cell_angle_gamma 90.00
_cell_formula_units_Z 8
_cell_length_a 22.995(6)
_cell_length_b 8.0989(8)
_cell_length_c 19.225(4)
_cell_measurement_reflns_used 25
_cell_measurement_temperature 294.0(10)
_cell_measurement_theta_max 17.43
_cell_measurement_theta_min 9.90
_cell_volume 3168.3(12)
_computing_cell_refinement 'SET4 and CELDIM CAD-4'
_computing_data_collection 'CAD4 (Enraf-Nonius, 1992)'
_computing_data_reduction 'DATRD2 in NRCVAX96 (Gabe et al., 1989)'
_computing_molecular_graphics 'NRCVAX96, ORTEPII (Johnson, 1976), PLATON (Spek, 1996a), PLUTON (Spek 1996b)'
_computing_publication_material 'NRCVAX96, SHELXL93  and WordPerfect macro PRPCIF97 (Ferguson, 1997)'
_computing_structure_refinement 'NRCVAX96 and SHELXL93 (Sheldrick, 1993)'
_computing_structure_solution 'SOLVER in NRCVAX96'
_diffrn_ambient_temperature 294.0(10)
_diffrn_measurement_device 'Enraf-Nonius CAD-4'
_diffrn_measurement_method \q/2\q
_diffrn_radiation_monochromator graphite
_diffrn_radiation_source 'X-ray tube'
_diffrn_radiation_type 'Molybdenum K\a'
_diffrn_radiation_wavelength 0.7107
_diffrn_reflns_av_R_equivalents 0.007
_diffrn_reflns_av_sigmaI/netI 0.0507
_diffrn_reflns_limit_h_max 26
_diffrn_reflns_limit_h_min -29
_diffrn_reflns_limit_k_max 10
_diffrn_reflns_limit_k_min 0
_diffrn_reflns_limit_l_max 24
_diffrn_reflns_limit_l_min 0
_diffrn_reflns_number 3957
_diffrn_reflns_theta_full 27.39
_diffrn_reflns_theta_max 27.39
_diffrn_reflns_theta_min 2.00
_diffrn_standards_decay_% 'no decay, variation 2.0'
_diffrn_standards_interval_time 120
_diffrn_standards_number 3
_exptl_absorpt_coefficient_mu 0.364
_exptl_absorpt_correction_T_max 1.0000
_exptl_absorpt_correction_T_min 1.0000
_exptl_absorpt_correction_type none
_exptl_absorpt_process_details none
_exptl_crystal_colour colourless
_exptl_crystal_density_diffrn 1.494
_exptl_crystal_density_meas ?
_exptl_crystal_description plate
_exptl_crystal_F_000 1488
_exptl_crystal_size_max 0.42
_exptl_crystal_size_mid 0.28
_exptl_crystal_size_min 0.19
_refine_diff_density_max 0.272
_refine_diff_density_min -0.238
_refine_ls_extinction_method none
_refine_ls_goodness_of_fit_all 1.002
_refine_ls_goodness_of_fit_ref 1.170
_refine_ls_hydrogen_treatment constr
_refine_ls_matrix_type full
_refine_ls_number_parameters 208
_refine_ls_number_reflns 3627
_refine_ls_number_restraints 0
_refine_ls_restrained_S_all 1.002
_refine_ls_restrained_S_obs 1.170
_refine_ls_R_factor_all 0.0863
_refine_ls_R_factor_gt 0.0401
_refine_ls_shift/su_max 0.000
_refine_ls_shift/su_mean 0.000
_refine_ls_structure_factor_coef Fsqd
_refine_ls_weighting_details 'w = 1/[\s^2^(Fo^2^)+(0.0528P)^2^] where P=(Fo^2^+2Fc^2^)/3'
_refine_ls_weighting_scheme calc
_refine_ls_wR_factor_all 0.1038
_refine_ls_wR_factor_ref 0.0942
_reflns_number_gt 2267
_reflns_number_total 3627
_reflns_threshold_expression I>2\s(I)
_cod_data_source_file jz1232.cif
_cod_data_source_block I
_cod_depositor_comments
;
The following automatic conversions were performed:

'_exptl_crystal_density_meas' value 'not measured' was changed to '?'
- the value is perceived as not measured.

Automatic conversion script
Id: cif_fix_values 3008 2015-01-20 13:52:24Z robertas 

The following automatic conversions were performed:

'_refine_ls_weighting_scheme' value 'calc w =
1/[\s^2^(Fo^2^)+(0.0528P)^2^] where P=(Fo^2^+2Fc^2^)/3' was changed
to 'calc'. New tag '_refine_ls_weighting_details' was created. The
value of the new tag was set to 'w = 1/[\s^2^(Fo^2^)+(0.0528P)^2^]
where P=(Fo^2^+2Fc^2^)/3'.

Automatic conversion script
Id: cif_fix_values 3143 2015-03-26 13:38:13Z robertas 
;
_cod_original_cell_volume 3168.5(11)
_cod_original_sg_symbol_H-M 'C 2/c'
_cod_database_code 2006839

loop_
_symmetry_equiv_pos_as_xyz
'x, y, z'
'-x, y, -z+1/2'
'x+1/2, y+1/2, z'
'-x+1/2, y+1/2, -z+1/2'
'-x, -y, -z'
'x, -y, z-1/2'
'-x+1/2, -y+1/2, -z'
'x+1/2, -y+1/2, z-1/2'

loop_
_atom_site_label
_atom_site_fract_x
_atom_site_fract_y
_atom_site_fract_z
_atom_site_U_iso_or_equiv
_atom_site_adp_type
_atom_site_calc_flag
_atom_site_refinement_flags
_atom_site_occupancy
_atom_site_disorder_group
_atom_site_type_symbol
S1 .08127(3) .36221(7) .17098(3) .0392(2) Uani d . 1 . S
S2 .15797(3) .67018(7) .25583(3) .0424(2) Uani d . 1 . S
O11 .02359(8) .4599(3) .13690(11) .0643(5) Uani d . 1 . O
O12 .09598(10) .2673(2) .23963(10) .0616(5) Uani d . 1 . O
O13 .07823(9) -.0871(2) -.06929(10) .0567(5) Uani d . 1 . O
O21 .21597(9) .7533(2) .26315(10) .0606(5) Uani d . 1 . O
O22 .09698(9) .7578(2) .22306(10) .0590(5) Uani d . 1 . O
O23 .20714(8) .4078(2) .56276(9) .0542(5) Uani d . 1 . O
C1 .14964(11) .4965(3) .19360(12) .0367(5) Uani d . 1 . C
C11 .08178(10) .2315(3) .09863(12) .0349(5) Uani d . 1 . C
C12 .05265(12) .2819(3) .02140(13) .0465(6) Uani d . 1 . C
C13 .05006(12) .1793(3) -.03681(13) .0456(6) Uani d . 1 . C
C14 .07716(11) .0233(3) -.01702(13) .0398(5) Uani d . 1 . C
C15 .10623(12) -.0287(3) .06084(14) .0476(6) Uani d . 1 . C
C16 .10866(12) .0747(3) .11865(13) .0438(6) Uani d . 1 . C
C17 .04995(14) -.0399(4) -.14981(14) .0648(8) Uani d . 1 . C
C21 .17374(11) .5919(3) .34814(12) .0380(5) Uani d . 1 . C
C22 .23744(12) .5823(3) .40702(13) .0502(6) Uani d . 1 . C
C23 .25079(12) .5215(4) .47992(14) .0525(7) Uani d . 1 . C
C24 .19957(11) .4699(3) .49355(13) .0417(5) Uani d . 1 . C
C25 .13536(11) .4796(3) .43391(13) .0439(6) Uani d . 1 . C
C26 .12221(11) .5418(3) .36160(13) .0416(5) Uani d . 1 . C
C27 .27247(13) .3835(4) .62489(14) .0591(7) Uani d . 1 . C
H1A .14634 .5380 .14456 .044 Uiso calc R 1 . H
H1B .18958 .4315 .21864 .044 Uiso calc R 1 . H
H12 .03444 .3870 .00845 .056 Uiso calc R 1 . H
H13 .03034 .2144 -.08886 .055 Uiso calc R 1 . H
H15 .12412 -.1341 .07380 .057 Uiso calc R 1 . H
H16 .12815 .0400 .17074 .053 Uiso calc R 1 . H
H17A .04792 -.1340 -.18118 .097 Uiso calc R 1 . H
H17B .07646 .0444 -.15613 .097 Uiso calc R 1 . H
H17C .00640 .0019 -.16639 .097 Uiso calc R 1 . H
H22 .27172 .6170 .39764 .060 Uiso calc R 1 . H
H23 .29393 .5151 .51970 .063 Uiso calc R 1 . H
H25 .10103 .4438 .44294 .053 Uiso calc R 1 . H
H26 .07908 .5503 .32198 .050 Uiso calc R 1 . H
H27A .27059 .3303 .66844 .089 Uiso calc R 1 . H
H27B .29399 .4884 .64144 .089 Uiso calc R 1 . H
H27C .29661 .3154 .60644 .089 Uiso calc R 1 . H

loop_
_atom_site_aniso_label
_atom_site_aniso_U_11
_atom_site_aniso_U_22
_atom_site_aniso_U_33
_atom_site_aniso_U_12
_atom_site_aniso_U_13
_atom_site_aniso_U_23
S1 .0444(3) .0394(3) .0386(3) -.0046(3) .0234(3) -.0049(2)
S2 .0577(4) .0315(3) .0415(3) -.0032(3) .0260(3) -.0004(2)
O11 .0459(10) .0715(13) .0723(12) .0025(10) .0248(9) -.0211(10)
O12 .0984(15) .0538(11) .0457(10) -.0225(10) .0445(10) -.0057(8)
O13 .0707(12) .0498(11) .0508(10) .0001(9) .0294(9) -.0148(8)
O21 .0787(13) .0517(11) .0600(11) -.0270(10) .0396(10) -.0088(9)
O22 .0783(13) .0397(10) .0569(11) .0193(9) .0296(9) .0086(8)
O23 .0544(10) .0721(13) .0382(8) .0087(9) .0234(8) .0087(9)
C1 .0422(12) .0343(12) .0355(11) -.0027(10) .0197(9) -.0023(9)
C11 .0405(12) .0324(12) .0345(11) -.0038(9) .0197(9) -.0015(9)
C12 .0612(15) .0365(13) .0397(13) .0134(11) .0216(11) .0053(10)
C13 .0578(15) .0462(14) .0302(11) .0047(12) .0185(11) .0016(10)
C14 .0408(13) .0394(13) .0412(12) -.0078(10) .0208(10) -.0074(10)
C15 .064(2) .0299(12) .0485(14) .0061(12) .0262(12) .0027(10)
C16 .0561(14) .0370(13) .0360(12) .0025(11) .0195(10) .0066(10)
C17 .071(2) .081(2) .0448(14) -.005(2) .0285(13) -.0213(15)
C21 .0441(13) .0343(12) .0369(11) .0002(10) .0199(10) -.0041(9)
C22 .0445(14) .062(2) .0479(14) -.0075(13) .0244(11) .0014(12)
C23 .0394(13) .073(2) .0399(13) -.0013(13) .0138(10) -.0005(13)
C24 .0488(14) .0416(13) .0385(12) .0037(11) .0236(11) -.0045(10)
C25 .0410(13) .0531(15) .0449(13) .0024(11) .0261(11) -.0026(11)
C26 .0360(12) .0484(14) .0379(12) .0043(11) .0152(9) -.0027(11)
C27 .061(2) .071(2) .0399(13) .0138(15) .0193(12) .0056(13)

loop_
_atom_type_symbol
_atom_type_description
_atom_type_scat_dispersion_real
_atom_type_scat_dispersion_imag
_atom_type_scat_source
C C 0.0033 0.0016 'International Tables Vol C Tables 4.2.6.8 and 6.1.1.4'
H H 0.0000 0.0000 'International Tables Vol C Tables 4.2.6.8 and 6.1.1.4'
O O 0.0106 0.0060 'International Tables Vol C Tables 4.2.6.8 and 6.1.1.4'
S S 0.1246 0.1234 'International Tables Vol C Tables 4.2.6.8 and 6.1.1.4'

loop_
_geom_angle_atom_site_label_1
_geom_angle_atom_site_label_2
_geom_angle_atom_site_label_3
_geom_angle
_geom_angle_publ_flag
O11 S1 O12 119.81(12) yes
O11 S1 C11 108.76(11) yes
O11 S1 C1 107.46(12) yes
O12 S1 C1 107.44(11) yes
O12 S1 C11 108.83(11) yes
C11 S1 C1 103.30(10) yes
O21 S2 O22 118.96(12) yes
O21 S2 C21 108.90(11) yes
O21 S2 C1 103.74(11) yes
O22 S2 C1 108.44(11) yes
O22 S2 C21 108.84(11) yes
C1 S2 C21 107.34(10) yes
C14 O13 C17 118.2(2) yes
C24 O23 C27 118.3(2) yes
S1 C1 S2 116.50(12) yes
S1 C11 C12 119.8(2) no
S1 C11 C16 120.0(2) no
O13 C14 C13 124.2(2) yes
O13 C14 C15 115.7(2) yes
C11 C12 C13 121.0(2) no
C11 C16 C15 119.3(2) no
C12 C11 C16 120.1(2) no
C12 C13 C14 119.1(2) no
C13 C14 C15 120.2(2) no
C14 C15 C16 120.4(2) no
S2 C21 C22 119.5(2) no
S2 C21 C26 120.2(2) no
O23 C24 C23 124.5(2) yes
O23 C24 C25 115.6(2) yes
C21 C22 C23 120.3(2) no
C21 C26 C25 119.5(2) no
C22 C21 C26 120.4(2) no
C22 C23 C24 119.6(2) no
C23 C24 C25 119.9(2) no
C24 C25 C26 120.3(2) no

loop_
_geom_bond_atom_site_label_1
_geom_bond_atom_site_label_2
_geom_bond_site_symmetry_2
_geom_bond_distance
_geom_bond_publ_flag
S1 O11 . 1.416(2) yes
S1 O12 . 1.425(2) yes
S1 C1 . 1.791(2) yes
S1 C11 . 1.753(2) yes
S2 O21 . 1.441(2) yes
S2 O22 . 1.430(2) yes
S2 C1 . 1.798(2) yes
S2 C21 . 1.756(2) yes
O13 C14 . 1.354(3) yes
O13 C17 . 1.424(3) yes
O23 C24 . 1.356(3) yes
O23 C27 . 1.432(3) yes
C11 C12 . 1.376(3) no
C11 C16 . 1.385(3) no
C12 C13 . 1.373(3) no
C13 C14 . 1.382(3) no
C14 C15 . 1.390(3) no
C15 C16 . 1.372(3) no
C21 C22 . 1.374(3) no
C21 C26 . 1.386(3) no
C22 C23 . 1.379(3) no
C23 C24 . 1.385(3) no
C24 C25 . 1.387(3) no
C25 C26 . 1.374(3) no

loop_
_geom_hbond_atom_site_label_D
_geom_hbond_atom_site_label_H
_geom_hbond_atom_site_label_A
_geom_hbond_site_symmetry_A
_geom_hbond_distance_DH
_geom_hbond_distance_HA
_geom_hbond_distance_DA
_geom_hbond_angle_DHA
_geom_hbond_publ_flag
C1 H1A O23 6_565 0.97 2.58 3.431(3) 146 yes
C1 H1B O21 4_545 0.97 2.49 3.425(3) 161 yes
C17 H17A O12 6_555 0.96 2.50 3.336(4) 145 yes
C25 H25 O11 2_555 0.93 2.55 3.256(4) 133 yes

loop_
_geom_torsion_atom_site_label_1
_geom_torsion_atom_site_label_2
_geom_torsion_atom_site_label_3
_geom_torsion_atom_site_label_4
_geom_torsion
_geom_torsion_publ_flag
O11 S1 C1 S2 56.1(2) yes
O12 S1 C1 S2 -74.1(2) yes
C11 S1 C1 S2 170.95(13) yes
O22 S2 C1 S1 -52.5(2) yes
O21 S2 C1 S1 -179.88(13) yes
C21 S2 C1 S1 64.9(2) yes
O11 S1 C11 C12 30.8(2) no
O12 S1 C11 C12 162.9(2) no
C1 S1 C11 C12 -83.1(2) no
O11 S1 C11 C16 -146.1(2) no
O12 S1 C11 C16 -14.0(2) yes
C1 S1 C11 C16 100.0(2) no
C16 C11 C12 C13 -0.5(4) no
S1 C11 C12 C13 -177.4(2) no
C11 C12 C13 C14 0.1(4) no
C17 O13 C14 C13 0.3(3) yes
C17 O13 C14 C15 -179.2(2) no
C12 C13 C14 O13 -179.1(2) no
C12 C13 C14 C15 0.4(4) no
O13 C14 C15 C16 179.0(2) no
C13 C14 C15 C16 -0.5(4) no
C14 C15 C16 C11 0.1(4) no
C12 C11 C16 C15 0.4(4) no
S1 C11 C16 C15 177.3(2) no
O22 S2 C21 C22 -145.9(2) no
O21 S2 C21 C22 -14.8(2) yes
C1 S2 C21 C22 96.9(2) no
O22 S2 C21 C26 33.4(2) no
O21 S2 C21 C26 164.5(2) no
C1 S2 C21 C26 -83.7(2) no
C26 C21 C22 C23 0.5(4) no
S2 C21 C22 C23 179.9(2) no
C21 C22 C23 C24 0.0(4) no
C27 O23 C24 C23 -4.1(4) yes
C27 O23 C24 C25 175.6(2) no
C22 C23 C24 O23 179.8(2) no
C22 C23 C24 C25 0.1(4) no
O23 C24 C25 C26 179.5(2) no
C23 C24 C25 C26 -0.7(4) no
C24 C25 C26 C21 1.3(4) no
C22 C21 C26 C25 -1.2(4) no
S2 C21 C26 C25 179.5(2) no

loop_
_cod_related_entry_id
_cod_related_entry_database
_cod_related_entry_code
1 ChemSpider 13316057
